data_4115832
loop_
_publ_author_name
'Eduardo Sola'
'Francisco Torres'
'M. Victoria Jim\'enez'
'Jose A. L\'opez'
'Silvia E. Ruiz'
'Fernando J. Lahoz'
'Anabel Elduque'
'Luis A. Oro'

_publ_contact_author_address
;
  Dr. Fernando J. Lahoz
  Departamento de Qu\'imica Inorg\'anica - I.C.M.A.
  Facultad de Ciencias
  Universidad de Zaragoza - C.S.I.C.
  50009 Zaragoza, Spain
;
_publ_contact_author_email lahoz@posta.unizar.es
_publ_contact_author_fax '+34 976 761187'
_publ_contact_author_name 'Dr. Fernando J. Lahoz'
_publ_contact_author_phone '+34 976 761147'
_publ_section_title
;
 Transmission of Trans Effects in Dinuclear Complexes
;
_journal_name_full 'Journal of the American Chemical Society'
_journal_page_first 11925
_journal_page_last 11932
_journal_paper_doi 10.1021/ja016213l
_journal_volume 123
_journal_year 2001
_chemical_formula_moiety ' C31 H53 Ir2 N2 O2 P2 1+, Cl O4 1-, C3 H6 O'
_chemical_formula_sum 'C34 H59 Cl Ir2 N2 O7 P2'
_chemical_formula_weight 1089.62
_chemical_name_systematic
; 
 ? 
;
_space_group_IT_number 14
_symmetry_cell_setting monoclinic
_symmetry_space_group_name_Hall '-P 2ybc'
_symmetry_space_group_name_H-M 'P 1 21/c 1'
_atom_sites_solution_hydrogens geom
_atom_sites_solution_primary direct
_atom_sites_solution_secondary difmap
_audit_creation_method SHELXL-97
_cell_angle_alpha 90.00
_cell_angle_beta 110.03(2)
_cell_angle_gamma 90.00
_cell_formula_units_Z 4
_cell_length_a 20.598(4)
_cell_length_b 12.756(3)
_cell_length_c 16.001(3)
_cell_measurement_reflns_used 54
_cell_measurement_temperature 100(1)
_cell_measurement_theta_max 17.5
_cell_measurement_theta_min 10
_cell_volume 3949.9(15)
_computing_cell_refinement 'DIF4 (Stoe)'
_computing_data_collection 'DIF4 (Stoe)'
_computing_data_reduction 'REDU4 (Stoe)'
_computing_molecular_graphics 'XP program, SHELXTL v6.10,Bruker2000'
_computing_publication_material 'XCIF program, SHELXTL v6.10, Bruker'
_computing_structure_refinement 'SHELXL-97 (Sheldrick, 1997)'
_computing_structure_solution 'SHELXS-97 (Sheldrick, 1990)'
_diffrn_ambient_temperature 100(1)
_diffrn_measured_fraction_theta_full 0.989
_diffrn_measured_fraction_theta_max 0.989
_diffrn_measurement_device_type 'Siemens-Stoe AED-2 diffractometer'
_diffrn_measurement_method '\w/2\q scans'
_diffrn_radiation_monochromator graphite
_diffrn_radiation_source 'fine-focus sealed tube'
_diffrn_radiation_type MoK\a
_diffrn_radiation_wavelength 0.71073
_diffrn_reflns_av_R_equivalents 0.0541
_diffrn_reflns_av_sigmaI/netI 0.0631
_diffrn_reflns_limit_h_max 24
_diffrn_reflns_limit_h_min -23
_diffrn_reflns_limit_k_max 15
_diffrn_reflns_limit_k_min -3
_diffrn_reflns_limit_l_max 0
_diffrn_reflns_limit_l_min -19
_diffrn_reflns_number 8693
_diffrn_reflns_theta_full 25.06
_diffrn_reflns_theta_max 25.06
_diffrn_reflns_theta_min 1.91
_diffrn_standards_decay_% 0
_diffrn_standards_interval_time 55
_diffrn_standards_number 3
_exptl_absorpt_coefficient_mu 6.926
_exptl_absorpt_correction_T_max 0.2602
_exptl_absorpt_correction_T_min 0.1148
_exptl_absorpt_correction_type psi-scan
_exptl_absorpt_process_details
; 
 Azimuthal psi-scans of 10 reflections at 10\% intervals.
 Data corrected with the program EMPIR (Stoe)
;
_exptl_crystal_colour red
_exptl_crystal_density_diffrn 1.832
_exptl_crystal_description 'prismatic block'
_exptl_crystal_F_000 2136
_exptl_crystal_size_max 0.55
_exptl_crystal_size_mid 0.35
_exptl_crystal_size_min 0.27
_refine_diff_density_max 2.004
_refine_diff_density_min -1.520
_refine_diff_density_rms 0.194
_refine_ls_extinction_coef 0.00013(5)
_refine_ls_extinction_expression Fc^*^=kFc[1+0.001xFc^2^\l^3^/sin(2\q)]^-1/4^
_refine_ls_extinction_method SHELXL
_refine_ls_goodness_of_fit_ref 0.996
_refine_ls_hydrogen_treatment mixed
_refine_ls_matrix_type full
_refine_ls_number_parameters 459
_refine_ls_number_reflns 6931
_refine_ls_number_restraints 1
_refine_ls_restrained_S_all 0.996
_refine_ls_R_factor_all 0.0746
_refine_ls_R_factor_gt 0.0459
_refine_ls_shift/su_max 2.488
_refine_ls_shift/su_mean 0.049
_refine_ls_structure_factor_coef Fsqd
_refine_ls_weighting_details 'w=1/[\s^2^(Fo^2^)+(0.0635P)^2^+9.5428P] where P=(Fo^2^+2Fc^2^)/3'
_refine_ls_weighting_scheme calc
_refine_ls_wR_factor_gt 0.1020
_refine_ls_wR_factor_ref 0.1144
_reflns_number_gt 5135
_reflns_number_total 6931
_reflns_threshold_expression >2sigma(I)
_cod_data_source_file ja016213l_s2_3.cif
_cod_data_source_block compound8
_cod_original_cell_volume 3949.9(14)
_cod_database_code 4115832

loop_
_symmetry_equiv_pos_as_xyz
'x, y, z'
'-x, y+1/2, -z+1/2'
'-x, -y, -z'
'x, -y-1/2, z-1/2'

loop_
_atom_site_label
_atom_site_type_symbol
_atom_site_fract_x
_atom_site_fract_y
_atom_site_fract_z
_atom_site_U_iso_or_equiv
_atom_site_adp_type
_atom_site_occupancy
_atom_site_symmetry_multiplicity
_atom_site_calc_flag
_atom_site_refinement_flags
_atom_site_disorder_assembly
_atom_site_disorder_group
Ir1 Ir 0.230399(18) 0.24865(3) 0.28081(3) 0.02284(12) Uani 1 1 d . A .
Ir2 Ir 0.313914(19) 0.16175(3) 0.43590(3) 0.02326(12) Uani 1 1 d . A .
P1 P 0.14053(13) 0.36244(19) 0.26597(18) 0.0251(6) Uani 1 1 d . . .
P2 P 0.31107(13) -0.0197(2) 0.45717(18) 0.0258(6) Uani 1 1 d . . .
Cl Cl 0.28014(13) 0.96826(19) 0.08417(19) 0.0337(6) Uani 1 1 d . . .
O1 O 0.1322(4) 0.1078(6) 0.1478(6) 0.042(2) Uani 1 1 d . A .
O3 O 0.2833(4) 0.2004(6) 0.6046(5) 0.0336(17) Uani 1 1 d . A .
O4 O 0.2831(5) 1.0725(6) 0.0502(6) 0.049(2) Uani 1 1 d . . .
O5 O 0.2662(4) 0.9773(7) 0.1656(6) 0.052(2) Uani 1 1 d . . .
O6 O 0.3450(4) 0.9176(7) 0.1014(7) 0.058(2) Uani 1 1 d . . .
O7 O 0.2247(5) 0.9119(7) 0.0208(7) 0.076(3) Uani 1 1 d . . .
N1 N 0.3033(4) 0.3199(6) 0.3923(5) 0.0211(17) Uani 1 1 d . . .
H-1N H 0.2832 0.3623 0.4239 0.015(17) Uiso 1 1 calc R A .
N2 N 0.3217(4) 0.1587(7) 0.3094(6) 0.0297(19) Uani 1 1 d . . .
H-2N H 0.3137 0.0925 0.2835 0.015(17) Uiso 1 1 calc R A .
C1 C 0.3635(5) 0.3683(7) 0.3792(7) 0.024(2) Uani 1 1 d . A .
C2 C 0.3853(6) 0.4653(7) 0.4144(7) 0.032(2) Uani 1 1 d . . .
H2 H 0.3612 0.5003 0.4472 0.021(10) Uiso 1 1 calc R A .
C3 C 0.4428(5) 0.5137(8) 0.4029(7) 0.033(3) Uani 1 1 d . A .
H3 H 0.4573 0.5814 0.4267 0.021(10) Uiso 1 1 calc R . .
C4 C 0.4776(6) 0.4615(8) 0.3566(8) 0.038(3) Uani 1 1 d . . .
H4 H 0.5173 0.4930 0.3497 0.021(10) Uiso 1 1 calc R A .
C5 C 0.4915(6) 0.3111(9) 0.2694(8) 0.041(3) Uani 1 1 d . . .
H5 H 0.5305 0.3440 0.2618 0.021(10) Uiso 1 1 calc R A .
C6 C 0.4710(6) 0.2139(9) 0.2317(9) 0.040(3) Uani 1 1 d . A .
H6 H 0.4958 0.1806 0.1989 0.021(10) Uiso 1 1 calc R . .
C7 C 0.4115(6) 0.1630(9) 0.2423(7) 0.036(3) Uani 1 1 d . . .
H7 H 0.3959 0.0971 0.2152 0.021(10) Uiso 1 1 calc R A .
C8 C 0.3771(5) 0.2128(8) 0.2934(7) 0.027(2) Uani 1 1 d . A .
C9 C 0.3979(5) 0.3136(7) 0.3301(7) 0.027(2) Uani 1 1 d . . .
C10 C 0.4563(5) 0.3625(8) 0.3188(8) 0.033(3) Uani 1 1 d . A .
C29 C 0.1716(5) 0.1614(8) 0.1983(7) 0.032(2) Uani 1 1 d . . .
C31 C 0.2950(5) 0.1852(7) 0.5411(9) 0.037(3) Uani 1 1 d . . .
C32 C 0.4195(5) 0.1723(8) 0.5076(7) 0.031(2) Uani 1 1 d . . .
H32A H 0.4318(11) 0.242(4) 0.519(4) 0.047(6) Uiso 1 1 calc R A .
H32B H 0.4442(16) 0.143(5) 0.475(3) 0.047(6) Uiso 1 1 calc R . .
H32C H 0.4294(10) 0.136(5) 0.561(4) 0.047(6) Uiso 1 1 calc R . .
C20A C 0.2312(15) -0.048(2) 0.475(2) 0.028(7) Uiso 0.333(12) 1 d PD A 1
H20A H 0.2268 -0.1226 0.4920 0.041(15) Uiso 0.333(12) 1 calc PR A 1
C21A C 0.230(5) 0.033(6) 0.546(5) 0.31(5) Uiso 0.333(12) 1 d PD A 1
H21A H 0.2301 0.1040 0.5221 0.047(6) Uiso 0.333(12) 1 calc PR A 1
H21B H 0.2705 0.0237 0.5992 0.047(6) Uiso 0.333(12) 1 calc PR A 1
H21C H 0.1879 0.0234 0.5606 0.047(6) Uiso 0.333(12) 1 calc PR A 1
C22A C 0.172(2) -0.011(3) 0.399(3) 0.031(9) Uiso 0.333(12) 1 d P A 1
H22A H 0.1338 0.0057 0.4194 0.047(6) Uiso 0.333(12) 1 calc PR A 1
H22B H 0.1584 -0.0657 0.3536 0.047(6) Uiso 0.333(12) 1 calc PR A 1
H22C H 0.1860 0.0521 0.3742 0.047(6) Uiso 0.333(12) 1 calc PR A 1
C23A C 0.3153(14) -0.084(2) 0.3536(18) 0.019(6) Uiso 0.333(12) 1 d P A 1
H23A H 0.2815 -0.0430 0.3042 0.041(15) Uiso 0.333(12) 1 calc PR A 1
C24A C 0.2878(17) -0.197(2) 0.339(2) 0.025(7) Uiso 0.333(12) 1 d P A 1
H24A H 0.324(9) -0.245(11) 0.375(14) 0.047(6) Uiso 0.333(12) 1 calc PR A 1
H24B H 0.276(12) -0.215(8) 0.276(14) 0.047(6) Uiso 0.333(12) 1 calc PR A 1
H24C H 0.247(12) -0.203(5) 0.356(15) 0.047(6) Uiso 0.333(12) 1 calc PR A 1
C25A C 0.3804(17) -0.075(2) 0.336(2) 0.021(7) Uiso 0.333(12) 1 d P A 1
H25A H 0.413(8) -0.146(16) 0.364(14) 0.047(6) Uiso 0.333(12) 1 calc PR A 1
H25B H 0.409(7) -0.002(18) 0.368(13) 0.047(6) Uiso 0.333(12) 1 calc PR A 1
H25C H 0.369(3) -0.071(17) 0.262(15) 0.047(6) Uiso 0.333(12) 1 calc PR A 1
C26A C 0.3849(16) -0.067(2) 0.545(2) 0.030(7) Uiso 0.333(12) 1 d P A 1
H26A H 0.4253 -0.0353 0.5335 0.041(15) Uiso 0.333(12) 1 calc PR A 1
C27A C 0.392(2) -0.032(3) 0.637(2) 0.039(9) Uiso 0.333(12) 1 d P A 1
H27A H 0.3635 -0.0762 0.6605 0.047(6) Uiso 0.333(12) 1 calc PR A 1
H27B H 0.3760 0.0413 0.6344 0.047(6) Uiso 0.333(12) 1 calc PR A 1
H27C H 0.4403 -0.0362 0.6754 0.047(6) Uiso 0.333(12) 1 calc PR A 1
C28A C 0.400(2) -0.190(3) 0.549(3) 0.042(9) Uiso 0.333(12) 1 d P A 1
H28A H 0.4112 -0.2145 0.6101 0.047(6) Uiso 0.333(12) 1 calc PR A 1
H28B H 0.4383 -0.2037 0.5280 0.047(6) Uiso 0.333(12) 1 calc PR A 1
H28C H 0.3583 -0.2264 0.5105 0.047(6) Uiso 0.333(12) 1 calc PR A 1
C20B C 0.2361(8) -0.0694(12) 0.3643(11) 0.032(4) Uiso 0.667(12) 1 d P A 2
H20B H 0.2390 -0.0339 0.3100 0.041(15) Uiso 0.667(12) 1 calc PR A 2
C21B C 0.2345(11) -0.1876(14) 0.3436(14) 0.045(5) Uiso 0.667(12) 1 d P A 2
H21D H 0.244(6) -0.234(4) 0.407(6) 0.047(6) Uiso 0.667(12) 1 calc PR A 2
H21E H 0.276(5) -0.206(3) 0.315(7) 0.047(6) Uiso 0.667(12) 1 calc PR A 2
H21F H 0.183(5) -0.209(3) 0.294(7) 0.047(6) Uiso 0.667(12) 1 calc PR A 2
C22B C 0.1690(11) -0.0344(15) 0.3710(15) 0.040(5) Uiso 0.667(12) 1 d P A 2
H22D H 0.1320 -0.0450 0.3138 0.047(6) Uiso 0.667(12) 1 calc PR A 2
H22E H 0.1719 0.0401 0.3867 0.047(6) Uiso 0.667(12) 1 calc PR A 2
H22F H 0.1591 -0.0752 0.4171 0.047(6) Uiso 0.667(12) 1 calc PR A 2
C23B C 0.3877(9) -0.0899(13) 0.4626(12) 0.040(4) Uiso 0.667(12) 1 d P A 2
H23B H 0.4259 -0.0523 0.5089 0.041(15) Uiso 0.667(12) 1 calc PR A 2
C24B C 0.3961(10) -0.2072(14) 0.4933(14) 0.043(5) Uiso 0.667(12) 1 d P A 2
H24D H 0.351(5) -0.261(5) 0.439(6) 0.047(6) Uiso 0.667(12) 1 calc PR A 2
H24E H 0.391(6) -0.2141(19) 0.568(7) 0.047(6) Uiso 0.667(12) 1 calc PR A 2
H24F H 0.454(5) -0.240(4) 0.497(7) 0.047(6) Uiso 0.667(12) 1 calc PR A 2
C25B C 0.4042(10) -0.0751(13) 0.3737(13) 0.030(4) Uiso 0.667(12) 1 d P A 2
H25D H 0.451(6) -0.118(8) 0.379(3) 0.047(6) Uiso 0.667(12) 1 calc PR A 2
H25E H 0.411(6) 0.007(8) 0.364(4) 0.047(6) Uiso 0.667(12) 1 calc PR A 2
H25F H 0.362(5) -0.105(8) 0.318(6) 0.047(6) Uiso 0.667(12) 1 calc PR A 2
C26B C 0.2939(9) -0.0580(13) 0.5646(12) 0.039(4) Uiso 0.667(12) 1 d P A 2
H26B H 0.2588 -0.0064 0.5695 0.041(15) Uiso 0.667(12) 1 calc PR A 2
C27B C 0.2633(9) -0.1624(13) 0.5680(12) 0.041(4) Uiso 0.667(12) 1 d P A 2
H27D H 0.294(4) -0.213(5) 0.567(7) 0.047(6) Uiso 0.667(12) 1 calc PR A 2
H27E H 0.224(5) -0.170(4) 0.521(6) 0.047(6) Uiso 0.667(12) 1 calc PR A 2
H27F H 0.254(5) -0.168(3) 0.618(6) 0.047(6) Uiso 0.667(12) 1 calc PR A 2
C28B C 0.3602(9) -0.0332(12) 0.6434(11) 0.031(4) Uiso 0.667(12) 1 d P A 2
H28D H 0.3497(18) -0.033(8) 0.699(6) 0.047(6) Uiso 0.667(12) 1 calc PR A 2
H28E H 0.378(4) 0.036(7) 0.634(4) 0.047(6) Uiso 0.667(12) 1 calc PR A 2
H28F H 0.395(4) -0.087(7) 0.647(4) 0.047(6) Uiso 0.667(12) 1 calc PR A 2
C11 C 0.0804(5) 0.3705(8) 0.1503(7) 0.029(2) Uani 1 1 d . . .
H11 H 0.0628 0.2974 0.1346 0.041(15) Uiso 1 1 calc R . .
C12 C 0.0155(6) 0.4382(10) 0.1340(8) 0.046(3) Uani 1 1 d . . .
H12A H 0.0286 0.5124 0.1408 0.047(6) Uiso 1 1 calc R . .
H12B H -0.0068 0.4195 0.1771 0.047(6) Uiso 1 1 calc R . .
H12C H -0.0168 0.4258 0.0736 0.047(6) Uiso 1 1 calc R . .
C13 C 0.1146(6) 0.3994(9) 0.0826(7) 0.036(3) Uani 1 1 d . . .
H13A H 0.079(2) 0.391(5) 0.018(4) 0.047(6) Uiso 1 1 calc R . .
H13B H 0.157(3) 0.349(4) 0.091(3) 0.047(6) Uiso 1 1 calc R . .
H13C H 0.132(3) 0.478(5) 0.093(3) 0.047(6) Uiso 1 1 calc R . .
C14 C 0.1748(5) 0.4924(8) 0.3074(7) 0.032(3) Uani 1 1 d . . .
H14 H 0.2048 0.4819 0.3709 0.041(15) Uiso 1 1 calc R . .
C15 C 0.2225(5) 0.5356(8) 0.2599(8) 0.036(3) Uani 1 1 d . . .
H15A H 0.1928(18) 0.562(5) 0.197(4) 0.047(6) Uiso 1 1 calc R . .
H15B H 0.256(3) 0.476(4) 0.254(4) 0.047(6) Uiso 1 1 calc R . .
H15C H 0.251(3) 0.598(5) 0.297(3) 0.047(6) Uiso 1 1 calc R . .
C16 C 0.1213(6) 0.5782(9) 0.3087(9) 0.045(3) Uani 1 1 d . . .
H16A H 0.1480(16) 0.644(4) 0.348(4) 0.047(6) Uiso 1 1 calc R . .
H16B H 0.085(3) 0.546(2) 0.337(4) 0.047(6) Uiso 1 1 calc R . .
H16C H 0.094(3) 0.604(4) 0.242(4) 0.047(6) Uiso 1 1 calc R . .
C17 C 0.0845(5) 0.3262(8) 0.3307(8) 0.033(2) Uani 1 1 d . . .
H17 H 0.0484 0.3819 0.3207 0.041(15) Uiso 1 1 calc R . .
C18 C 0.1259(6) 0.3241(10) 0.4292(7) 0.039(3) Uani 1 1 d . . .
H18A H 0.0980(19) 0.308(6) 0.460(2) 0.047(6) Uiso 1 1 calc R . .
H18B H 0.145(3) 0.387(4) 0.4463(17) 0.047(6) Uiso 1 1 calc R . .
H18C H 0.159(3) 0.276(5) 0.4400(12) 0.047(6) Uiso 1 1 calc R . .
C19 C 0.0476(6) 0.2239(9) 0.2974(9) 0.046(3) Uani 1 1 d . . .
H19A H 0.084(2) 0.164(4) 0.305(4) 0.047(6) Uiso 1 1 calc R . .
H19B H 0.017(3) 0.2314(19) 0.230(4) 0.047(6) Uiso 1 1 calc R . .
H19C H 0.016(3) 0.205(3) 0.334(4) 0.047(6) Uiso 1 1 calc R . .
O8 O 0.9292(8) 0.3086(12) 0.9267(10) 0.073(6) Uiso 0.71(2) 1 d P B 3
C33 C 0.9231(12) 0.2125(19) 0.9344(17) 0.057(5) Uiso 0.71(2) 1 d P B 3
C34 C 0.9051(13) 0.1449(18) 0.8548(16) 0.065(6) Uiso 0.71(2) 1 d P B 3
C35 C 0.9329(16) 0.172(3) 1.023(2) 0.093(10) Uiso 0.71(2) 1 d P B 3
O9 O 0.9611(19) 0.085(3) 1.003(2) 0.073(13) Uiso 0.29(2) 1 d P B 4
C36 C 0.935(5) 0.169(9) 0.974(8) 0.13(3) Uiso 0.29(2) 1 d P B 4
C38 C 0.887(3) 0.179(5) 0.875(4) 0.063(15) Uiso 0.29(2) 1 d P B 4
C37 C 0.929(3) 0.254(4) 1.036(3) 0.054(13) Uiso 0.29(2) 1 d P B 4

loop_
_atom_site_aniso_label
_atom_site_aniso_U_11
_atom_site_aniso_U_22
_atom_site_aniso_U_33
_atom_site_aniso_U_23
_atom_site_aniso_U_13
_atom_site_aniso_U_12
Ir1 0.01409(19) 0.0241(2) 0.0276(2) 0.00254(16) 0.00357(15) 0.00295(15)
Ir2 0.0160(2) 0.0228(2) 0.0280(2) 0.00231(18) 0.00383(15) 0.00201(16)
P1 0.0159(13) 0.0283(13) 0.0279(15) 0.0045(11) 0.0033(11) 0.0054(10)
P2 0.0200(13) 0.0238(12) 0.0296(16) 0.0051(11) 0.0034(11) 0.0025(11)
Cl 0.0241(13) 0.0287(12) 0.0442(17) -0.0038(11) 0.0063(12) -0.0004(10)
O1 0.022(4) 0.042(4) 0.052(5) -0.008(4) 0.001(4) 0.005(4)
O3 0.033(4) 0.035(4) 0.035(5) -0.006(4) 0.015(4) 0.003(3)
O4 0.058(6) 0.037(4) 0.051(6) 0.006(4) 0.018(4) -0.011(4)
O5 0.042(5) 0.065(6) 0.056(6) -0.001(5) 0.025(4) -0.007(4)
O6 0.042(5) 0.055(5) 0.076(7) 0.001(5) 0.020(5) 0.017(4)
O7 0.078(7) 0.050(6) 0.065(7) -0.009(5) -0.022(6) -0.024(5)
N1 0.015(4) 0.028(4) 0.019(4) 0.010(3) 0.004(3) 0.004(3)
N2 0.017(4) 0.032(5) 0.036(5) 0.002(4) 0.003(4) 0.002(4)
C1 0.014(5) 0.033(5) 0.025(6) 0.007(4) 0.008(4) 0.007(4)
C2 0.037(6) 0.023(5) 0.035(6) 0.002(5) 0.010(5) -0.002(5)
C3 0.019(5) 0.032(5) 0.038(7) 0.005(5) -0.002(5) -0.002(4)
C4 0.023(6) 0.038(6) 0.053(8) 0.008(5) 0.012(5) -0.003(5)
C5 0.031(6) 0.051(7) 0.045(8) -0.006(6) 0.020(6) -0.010(5)
C6 0.024(6) 0.048(7) 0.057(8) 0.004(6) 0.025(6) 0.002(5)
C7 0.029(6) 0.041(6) 0.035(6) 0.009(5) 0.008(5) 0.007(5)
C8 0.008(5) 0.032(5) 0.039(7) 0.004(5) 0.005(4) -0.001(4)
C9 0.016(5) 0.028(5) 0.029(6) 0.004(4) 0.000(4) -0.001(4)
C10 0.017(5) 0.041(6) 0.040(7) 0.008(5) 0.008(5) 0.000(5)
C29 0.020(5) 0.034(5) 0.039(7) -0.007(5) 0.007(5) -0.006(5)
C31 0.017(5) 0.011(5) 0.064(9) 0.002(5) -0.010(5) -0.006(4)
C32 0.008(5) 0.032(5) 0.048(7) 0.006(5) 0.002(4) 0.001(4)
C11 0.022(5) 0.032(5) 0.032(6) 0.001(4) 0.008(4) 0.006(4)
C12 0.035(7) 0.069(8) 0.027(7) -0.001(6) 0.000(5) 0.018(6)
C13 0.036(6) 0.037(6) 0.028(6) 0.001(5) 0.003(5) 0.007(5)
C14 0.027(5) 0.026(5) 0.039(7) 0.006(5) 0.007(5) 0.006(4)
C15 0.025(6) 0.032(6) 0.049(8) 0.004(5) 0.009(5) 0.002(5)
C16 0.035(7) 0.042(6) 0.062(9) 0.005(6) 0.022(6) 0.021(6)
C17 0.024(6) 0.033(6) 0.043(7) 0.003(5) 0.013(5) 0.011(5)
C18 0.029(6) 0.058(7) 0.034(7) 0.012(6) 0.015(5) 0.002(5)
C19 0.033(7) 0.042(7) 0.064(9) 0.005(6) 0.017(6) -0.002(5)

loop_
_atom_type_symbol
_atom_type_description
_atom_type_scat_dispersion_real
_atom_type_scat_dispersion_imag
_atom_type_scat_source
C C 0.0033 0.0016 'International Tables Vol C Tables 4.2.6.8 and 6.1.1.4'
H H 0.0000 0.0000 'International Tables Vol C Tables 4.2.6.8 and 6.1.1.4'
N N 0.0061 0.0033 'International Tables Vol C Tables 4.2.6.8 and 6.1.1.4'
O O 0.0106 0.0060 'International Tables Vol C Tables 4.2.6.8 and 6.1.1.4'
P P 0.1023 0.0942 'International Tables Vol C Tables 4.2.6.8 and 6.1.1.4'
Cl Cl 0.1484 0.1585 'International Tables Vol C Tables 4.2.6.8 and 6.1.1.4'
Ir Ir -1.4442 7.9887 'International Tables Vol C Tables 4.2.6.8 and 6.1.1.4'

loop_
_geom_angle_atom_site_label_1
_geom_angle_atom_site_label_2
_geom_angle_atom_site_label_3
_geom_angle
C29 Ir1 N1 167.8(4)
C29 Ir1 N2 98.4(4)
N1 Ir1 N2 74.2(3)
C29 Ir1 P1 89.9(3)
N1 Ir1 P1 97.5(2)
N2 Ir1 P1 171.6(2)
C29 Ir1 Ir2 117.7(3)
N1 Ir1 Ir2 50.1(2)
N2 Ir1 Ir2 49.1(2)
P1 Ir1 Ir2 125.85(7)
C31 Ir2 N2 169.1(4)
C31 Ir2 C32 89.7(4)
N2 Ir2 C32 97.1(4)
C31 Ir2 N1 96.5(4)
N2 Ir2 N1 74.4(3)
C32 Ir2 N1 95.1(3)
C31 Ir2 P2 90.2(3)
N2 Ir2 P2 97.9(2)
C32 Ir2 P2 93.3(3)
N1 Ir2 P2 169.2(2)
C31 Ir2 Ir1 119.5(3)
N2 Ir2 Ir1 50.0(2)
C32 Ir2 Ir1 133.5(3)
N1 Ir2 Ir1 49.6(2)
P2 Ir2 Ir1 119.66(7)
C14 P1 C11 110.8(5)
C14 P1 C17 105.0(5)
C11 P1 C17 104.0(5)
C14 P1 Ir1 109.7(3)
C11 P1 Ir1 112.3(3)
C17 P1 Ir1 114.7(3)
C26A P2 C20A 112.7(14)
C23B P2 C20B 110.3(8)
C26A P2 C23A 105.2(13)
C20A P2 C23A 111.8(13)
C23B P2 C26B 105.0(8)
C20B P2 C26B 105.7(7)
C23B P2 Ir2 115.8(6)
C26A P2 Ir2 113.2(10)
C20A P2 Ir2 107.0(9)
C20B P2 Ir2 106.1(5)
C23A P2 Ir2 106.9(8)
C26B P2 Ir2 113.6(5)
O6 Cl O5 109.1(6)
O6 Cl O7 112.1(6)
O5 Cl O7 108.9(6)
O6 Cl O4 109.5(5)
O5 Cl O4 108.4(5)
O7 Cl O4 108.7(6)
C1 N1 Ir1 117.0(6)
C1 N1 Ir2 116.9(6)
Ir1 N1 Ir2 80.3(3)
C1 N1 H-1N 113.0
Ir1 N1 H-1N 113.0
Ir2 N1 H-1N 113.0
C8 N2 Ir2 119.7(7)
C8 N2 Ir1 113.9(6)
Ir2 N2 Ir1 80.9(3)
C8 N2 H-2N 112.8
Ir2 N2 H-2N 112.8
Ir1 N2 H-2N 112.8
C2 C1 C9 121.2(9)
C2 C1 N1 119.9(9)
C9 C1 N1 118.9(8)
C1 C2 C3 121.2(10)
C4 C3 C2 118.6(10)
C3 C4 C10 121.8(10)
C6 C5 C10 121.7(10)
C5 C6 C7 119.7(11)
C8 C7 C6 118.8(11)
C7 C8 C9 120.7(9)
C7 C8 N2 118.6(9)
C9 C8 N2 120.7(9)
C1 C9 C8 122.7(9)
C1 C9 C10 117.6(9)
C8 C9 C10 119.7(9)
C4 C10 C5 121.1(10)
C4 C10 C9 119.7(10)
C5 C10 C9 119.3(10)
O1 C29 Ir1 176.9(10)
O3 C31 Ir2 179.3(10)
C22A C20A C21A 100(4)
C22A C20A P2 110(2)
C21A C20A P2 103(4)
C25A C23A C24A 111(2)
C25A C23A P2 117(2)
C24A C23A P2 115(2)
C27A C26A C28A 108(3)
C27A C26A P2 116(2)
C28A C26A P2 118(2)
C22B C20B C21B 110.9(15)
C22B C20B P2 112.2(13)
C21B C20B P2 117.2(12)
C24B C23B C25B 111.2(14)
C24B C23B P2 119.5(13)
C25B C23B P2 110.7(12)
C27B C26B C28B 115.0(15)
C27B C26B P2 118.0(13)
C28B C26B P2 107.2(12)
C13 C11 C12 109.3(9)
C13 C11 P1 114.2(7)
C12 C11 P1 116.6(7)
C15 C14 C16 109.2(9)
C15 C14 P1 112.2(8)
C16 C14 P1 117.0(8)
C19 C17 C18 112.8(10)
C19 C17 P1 110.6(8)
C18 C17 P1 110.4(7)
O8 C33 C35 118(2)
O8 C33 C34 120(2)
C35 C33 C34 123(3)
O9 C36 C38 121(8)
O9 C36 C37 120(9)
C38 C36 C37 116(9)

loop_
_geom_bond_atom_site_label_1
_geom_bond_atom_site_label_2
_geom_bond_distance
Ir1 C29 1.831(10)
Ir1 N1 2.105(8)
Ir1 N2 2.114(8)
Ir1 P1 2.300(2)
Ir1 Ir2 2.7243(8)
Ir2 C31 1.877(15)
Ir2 N2 2.085(9)
Ir2 C32 2.088(9)
Ir2 N1 2.121(7)
Ir2 P2 2.343(3)
P1 C14 1.835(11)
P1 C11 1.844(11)
P1 C17 1.855(11)
P2 C23B 1.792(17)
P2 C26A 1.79(3)
P2 C20A 1.80(3)
P2 C20B 1.851(16)
P2 C23A 1.87(3)
P2 C26B 1.932(18)
Cl O6 1.423(8)
Cl O5 1.432(9)
Cl O7 1.434(9)
Cl O4 1.446(8)
O1 C29 1.153(12)
O3 C31 1.139(14)
N1 C1 1.462(12)
N1 H-1N 0.9300
N2 C8 1.430(12)
N2 H-2N 0.9300
C1 C2 1.370(13)
C1 C9 1.411(14)
C2 C3 1.403(14)
C2 H2 0.9500
C3 C4 1.367(15)
C3 H3 0.9500
C4 C10 1.404(15)
C4 H4 0.9500
C5 C6 1.379(16)
C5 C10 1.406(15)
C5 H5 0.9500
C6 C7 1.449(15)
C6 H6 0.9500
C7 C8 1.403(15)
C7 H7 0.9500
C8 C9 1.418(14)
C9 C10 1.419(14)
C32 H32A 0.9251
C32 H32B 0.9251
C32 H32C 0.9251
C20A C22A 1.47(5)
C20A C21A 1.546(11)
C20A H20A 1.0000
C21A H21A 0.9801
C21A H21B 0.9801
C21A H21C 0.9801
C22A H22A 0.9800
C22A H22B 0.9800
C22A H22C 0.9800
C23A C25A 1.47(4)
C23A C24A 1.54(4)
C23A H23A 1.0000
C24A H24A 0.9836
C24A H24B 0.9836
C24A H24C 0.9836
C25A H25A 1.1247
C25A H25B 1.1247
C25A H25C 1.1247
C26A C27A 1.50(5)
C26A C28A 1.59(5)
C26A H26A 1.0000
C27A H27A 0.9800
C27A H27B 0.9800
C27A H27C 0.9800
C28A H28A 0.9800
C28A H28B 0.9800
C28A H28C 0.9800
C20B C22B 1.49(3)
C20B C21B 1.54(2)
C20B H20B 1.0000
C21B H21D 1.1228
C21B H21E 1.1228
C21B H21F 1.1228
C22B H22D 0.9800
C22B H22E 0.9800
C22B H22F 0.9800
C23B C24B 1.57(2)
C23B C25B 1.58(2)
C23B H23B 1.0000
C24B H24D 1.2377
C24B H24E 1.2377
C24B H24F 1.2377
C25B H25D 1.0835
C25B H25E 1.0835
C25B H25F 1.0835
C26B C27B 1.48(2)
C26B C28B 1.54(2)
C26B H26B 1.0000
C27B H27D 0.8983
C27B H27E 0.8983
C27B H27F 0.8983
C28B H28D 0.9858
C28B H28E 0.9858
C28B H28F 0.9858
C11 C13 1.526(15)
C11 C12 1.537(14)
C11 H11 1.0000
C12 H12A 0.9800
C12 H12B 0.9800
C12 H12C 0.9800
C13 H13A 1.0556
C13 H13B 1.0556
C13 H13C 1.0556
C14 C15 1.536(15)
C14 C16 1.558(14)
C14 H14 1.0000
C15 H15A 1.0418
C15 H15B 1.0418
C15 H15C 1.0418
C16 H16A 1.0799
C16 H16B 1.0799
C16 H16C 1.0799
C17 C19 1.512(15)
C17 C18 1.514(15)
C17 H17 1.0000
C18 H18A 0.8970
C18 H18B 0.8970
C18 H18C 0.8970
C19 H19A 1.0507
C19 H19B 1.0507
C19 H19C 1.0507
O8 C33 1.24(3)
C33 C35 1.45(4)
C33 C34 1.48(3)
O9 C36 1.21(12)
C36 C38 1.56(12)
C36 C37 1.51(11)
